data_7207588
loop_
_publ_author_name
'Gil-Hern\'andez, Beatriz'
'Maclaren, Jana K.'
'H\"oppe, Henning A.'
'Pas\'an, Jorge'
'Sanchiz, Joaqu\'in'
'Janiak, Christoph'

_publ_section_title
;
 Homochiral lanthanoid(iii) mesoxalate metal--organic frameworks:
 synthesis, crystal growth, chirality, magnetic and luminescent properties
;
_journal_issue 8
_journal_name_full CrystEngComm
_journal_page_first 2635
_journal_paper_doi 10.1039/c2ce06496k
_journal_volume 14
_journal_year 2012
_chemical_formula_moiety 'C9 H18 O24 Pr2'
_chemical_formula_sum 'C9 H18 O24 Pr2'
_chemical_formula_weight 792.05
_chemical_name_systematic
;
catena-\L-[triaqua-1.5(\m-dihydroxymalonato-
\kO,O'':O''',O'''')praseodymium(III)]
;
_space_group_IT_number 155
_symmetry_cell_setting trigonal
_symmetry_space_group_name_Hall 'R 3 2"'
_symmetry_space_group_name_H-M 'R 3 2 :H'
_atom_sites_solution_hydrogens geom
_atom_sites_solution_primary direct
_atom_sites_solution_secondary difmap
_audit_creation_method SHELXL-97
_cell_angle_alpha 90.00
_cell_angle_beta 90.00
_cell_angle_gamma 120.00
_cell_formula_units_Z 3
_cell_length_a 9.7612(4)
_cell_length_b 9.7612(4)
_cell_length_c 21.3097(9)
_cell_measurement_reflns_used 18172
_cell_measurement_temperature 294(2)
_cell_measurement_theta_max 52.2
_cell_measurement_theta_min 3.1
_cell_volume 1758.39(13)
_computing_cell_refinement
;
CrystalClear-SM Expert 2.0 r1 (Rigaku, 2009)
;
_computing_data_collection
;
CrystalClear-SM Expert 2.0 r1 (Rigaku, 2009)
;
_computing_data_reduction
;
CrystalClear-SM Expert 2.0 r1 (Rigaku, 2009)
;
_computing_molecular_graphics 'DIAMOND (Crystal Impact, 2009)'
_computing_publication_material 'publCIF (Westrip, 2009)'
_computing_structure_refinement 'SHELXL-97 (Sheldrick, 2008)'
_computing_structure_solution 'SHELXS-97 (Sheldrick, 2008)'
_diffrn_ambient_temperature 294(2)
_diffrn_measured_fraction_theta_full 0.983
_diffrn_measured_fraction_theta_max 0.983
_diffrn_measurement_device_type
;
Rigaku RAXIS conversion
;
_diffrn_measurement_method '\w scans'
_diffrn_radiation_monochromator graphite
_diffrn_radiation_source 'fine-focus sealed tube'
_diffrn_radiation_type MoK\a
_diffrn_radiation_wavelength 0.71073
_diffrn_reflns_av_R_equivalents 0.0261
_diffrn_reflns_av_sigmaI/netI 0.0187
_diffrn_reflns_limit_h_max 15
_diffrn_reflns_limit_h_min -15
_diffrn_reflns_limit_k_max 15
_diffrn_reflns_limit_k_min -15
_diffrn_reflns_limit_l_max 34
_diffrn_reflns_limit_l_min -34
_diffrn_reflns_number 17384
_diffrn_reflns_theta_full 35.00
_diffrn_reflns_theta_max 35.00
_diffrn_reflns_theta_min 4.18
_exptl_absorpt_coefficient_mu 4.213
_exptl_absorpt_correction_T_max 0.6780
_exptl_absorpt_correction_T_min 0.5706
_exptl_absorpt_correction_type multi-scan
_exptl_absorpt_process_details 'Empirical Absorption Correction 2001 Higashi'
_exptl_crystal_colour colorless
_exptl_crystal_density_diffrn 2.244
_exptl_crystal_density_method 'not measured'
_exptl_crystal_description prism
_exptl_crystal_F_000 1146
_exptl_crystal_size_max 0.15
_exptl_crystal_size_mid 0.10
_exptl_crystal_size_min 0.10
_refine_diff_density_max 0.558
_refine_diff_density_min -0.689
_refine_diff_density_rms 0.090
_refine_ls_abs_structure_details 'Flack H D (1983), Acta Cryst. A39, 876-881'
_refine_ls_abs_structure_Flack -0.007(12)
_refine_ls_extinction_method none
_refine_ls_goodness_of_fit_ref 1.176
_refine_ls_hydrogen_treatment mixed
_refine_ls_matrix_type full
_refine_ls_number_parameters 63
_refine_ls_number_reflns 1688
_refine_ls_number_restraints 5
_refine_ls_restrained_S_all 1.182
_refine_ls_R_factor_all 0.0156
_refine_ls_R_factor_gt 0.0145
_refine_ls_shift/su_max 0.005
_refine_ls_shift/su_mean 0.000
_refine_ls_structure_factor_coef Fsqd
_refine_ls_weighting_details 'calc w=1/[\s^2^(Fo^2^)+(0.0000P)^2^+2.2541P] where P=(Fo^2^+2Fc^2^)/3'
_refine_ls_weighting_scheme calc
_refine_ls_wR_factor_gt 0.0274
_refine_ls_wR_factor_ref 0.0276
_reflns_number_gt 1642
_reflns_number_total 1688
_reflns_threshold_expression >2sigma(I)
_cod_data_source_file c2ce06496k.txt
_cod_data_source_block prketo
_cod_depositor_comments
;
The following automatic conversions were performed:

'_exptl_absorpt_correction_type' value 'Multi-scan' changed to
'multi-scan' according to
/home/saulius/struct/CIF-dictionaries/cif_core.dic dictionary named
'cif_core.dic' version 2.4.1 from 2010-06-29.

Automatic conversion script
Id: cif_fix_values 1715 2011-07-08 13:25:40Z adriana 
;
_cod_original_sg_symbol_Hall ' R 3 2" '
_cod_original_sg_symbol_H-M ' R 3 2'
_cod_database_code 7207588

loop_
_symmetry_equiv_pos_as_xyz
'x, y, z'
'-y, x-y, z'
'-x+y, -x, z'
'y, x, -z'
'x-y, -y, -z'
'-x, -x+y, -z'
'x+2/3, y+1/3, z+1/3'
'-y+2/3, x-y+1/3, z+1/3'
'-x+y+2/3, -x+1/3, z+1/3'
'y+2/3, x+1/3, -z+1/3'
'x-y+2/3, -y+1/3, -z+1/3'
'-x+2/3, -x+y+1/3, -z+1/3'
'x+1/3, y+2/3, z+2/3'
'-y+1/3, x-y+2/3, z+2/3'
'-x+y+1/3, -x+2/3, z+2/3'
'y+1/3, x+2/3, -z+2/3'
'x-y+1/3, -y+2/3, -z+2/3'
'-x+1/3, -x+y+2/3, -z+2/3'

loop_
_atom_site_label
_atom_site_type_symbol
_atom_site_fract_x
_atom_site_fract_y
_atom_site_fract_z
_atom_site_U_iso_or_equiv
_atom_site_adp_type
_atom_site_occupancy
_atom_site_symmetry_multiplicity
_atom_site_calc_flag
_atom_site_refinement_flags
Pr Pr 1.0000 1.0000 0.768197(4) 0.01074(3) Uani 1 3 d SD
C1 C 0.7955(2) 0.6667 0.6667 0.0121(4) Uani 1 2 d S
C2 C 0.68837(19) 0.6439(2) 0.72521(7) 0.0163(3) Uani 1 1 d .
O1 O 0.94244(13) 0.80058(14) 0.68010(5) 0.0163(2) Uani 1 1 d D
H1 H 1.008(2) 0.825(3) 0.6510(9) 0.025 Uiso 1 1 d D
O2 O 0.73075(16) 0.76361(16) 0.75991(6) 0.0242(3) Uani 1 1 d .
O3 O 0.56583(17) 0.51303(16) 0.73198(7) 0.0326(3) Uani 1 1 d .
OW O 0.98925(19) 0.8180(2) 0.85185(8) 0.0371(4) Uani 1 1 d D
HW1 H 0.911(2) 0.752(3) 0.8723(11) 0.056 Uiso 1 1 d D
HW2 H 1.074(2) 0.815(3) 0.8648(12) 0.056 Uiso 1 1 d D

loop_
_atom_site_aniso_label
_atom_site_aniso_U_11
_atom_site_aniso_U_22
_atom_site_aniso_U_33
_atom_site_aniso_U_23
_atom_site_aniso_U_13
_atom_site_aniso_U_12
Pr 0.01098(4) 0.01098(4) 0.01027(4) 0.000 0.000 0.00549(2)
C1 0.0120(7) 0.0104(8) 0.0133(8) -0.0010(6) -0.0005(3) 0.0052(4)
C2 0.0157(7) 0.0149(7) 0.0147(6) -0.0017(5) 0.0025(5) 0.0048(6)
O1 0.0106(5) 0.0156(5) 0.0174(5) -0.0040(4) 0.0023(3) 0.0024(4)
O2 0.0220(6) 0.0179(6) 0.0221(6) -0.0073(4) 0.0083(4) 0.0021(5)
O3 0.0251(7) 0.0187(6) 0.0350(7) -0.0091(5) 0.0154(5) -0.0033(5)
OW 0.0338(9) 0.0441(10) 0.0407(9) 0.0287(7) 0.0161(6) 0.0250(8)

loop_
_atom_type_symbol
_atom_type_description
_atom_type_scat_dispersion_real
_atom_type_scat_dispersion_imag
_atom_type_scat_source
C C 0.0033 0.0016 'International Tables Vol C Tables 4.2.6.8 and 6.1.1.4'
H H 0.0000 0.0000 'International Tables Vol C Tables 4.2.6.8 and 6.1.1.4'
O O 0.0106 0.0060 'International Tables Vol C Tables 4.2.6.8 and 6.1.1.4'
Pr Pr -0.2180 2.8214 'International Tables Vol C Tables 4.2.6.8 and 6.1.1.4'

loop_
_geom_angle_atom_site_label_1
_geom_angle_atom_site_label_2
_geom_angle_atom_site_label_3
_geom_angle
_geom_angle_site_symmetry_1
_geom_angle_site_symmetry_3
OW Pr OW 74.09(7) . 3_675
OW Pr OW 74.09(7) . 2_765
OW Pr OW 74.09(7) 3_675 2_765
OW Pr O2 138.04(5) . 3_675
OW Pr O2 74.95(6) 3_675 3_675
OW Pr O2 70.67(4) 2_765 3_675
OW Pr O2 74.95(6) . .
OW Pr O2 70.67(5) 3_675 .
OW Pr O2 138.04(5) 2_765 .
O2 Pr O2 119.503(7) 3_675 .
OW Pr O2 70.66(4) . 2_765
OW Pr O2 138.04(5) 3_675 2_765
OW Pr O2 74.95(6) 2_765 2_765
O2 Pr O2 119.503(7) 3_675 2_765
O2 Pr O2 119.501(7) . 2_765
OW Pr O1 148.34(5) . 3_675
OW Pr O1 93.90(5) 3_675 3_675
OW Pr O1 131.57(4) 2_765 3_675
O2 Pr O1 60.92(4) 3_675 3_675
O2 Pr O1 73.43(4) . 3_675
O2 Pr O1 127.95(4) 2_765 3_675
OW Pr O1 93.90(5) . .
OW Pr O1 131.57(4) 3_675 .
OW Pr O1 148.34(5) 2_765 .
O2 Pr O1 127.95(4) 3_675 .
O2 Pr O1 60.92(4) . .
O2 Pr O1 73.43(4) 2_765 .
O1 Pr O1 72.01(4) 3_675 .
OW Pr O1 131.57(4) . 2_765
OW Pr O1 148.34(5) 3_675 2_765
OW Pr O1 93.90(5) 2_765 2_765
O2 Pr O1 73.43(4) 3_675 2_765
O2 Pr O1 127.95(4) . 2_765
O2 Pr O1 60.92(4) 2_765 2_765
O1 Pr O1 72.01(4) 3_675 2_765
O1 Pr O1 72.01(4) . 2_765
O1 C1 O1 112.49(17) 11_566 .
O1 C1 C2 105.54(7) 11_566 11_566
O1 C1 C2 113.18(8) . 11_566
O1 C1 C2 113.17(8) 11_566 .
O1 C1 C2 105.53(7) . .
C2 C1 C2 106.96(17) 11_566 .
O3 C2 O2 125.58(15) . .
O3 C2 C1 117.82(13) . .
O2 C2 C1 116.51(13) . .
C1 O1 Pr 126.28(8) . .
C1 O1 H1 113.2(16) . .
Pr O1 H1 118.9(16) . .
C2 O2 Pr 127.14(11) . .
Pr OW HW1 128.4(16) . .
Pr OW HW2 122.9(15) . .
HW1 OW HW2 109(2) . .

loop_
_geom_bond_atom_site_label_1
_geom_bond_atom_site_label_2
_geom_bond_distance
_geom_bond_site_symmetry_2
Pr OW 2.4813(14) .
Pr OW 2.4814(14) 3_675
Pr OW 2.4814(14) 2_765
Pr O2 2.4896(13) 3_675
Pr O2 2.4897(13) .
Pr O2 2.4897(13) 2_765
Pr O1 2.5565(11) 3_675
Pr O1 2.5566(11) .
Pr O1 2.5566(11) 2_765
C1 O1 1.4043(16) 11_566
C1 O1 1.4044(16) .
C1 C2 1.5707(19) 11_566
C1 C2 1.5709(19) .
C2 O3 1.247(2) .
C2 O2 1.265(2) .
O1 H1 0.836(16) .
OW HW1 0.836(15) .
OW HW2 0.893(16) .

loop_
_geom_hbond_atom_site_label_D
_geom_hbond_atom_site_label_H
_geom_hbond_atom_site_label_A
_geom_hbond_distance_DH
_geom_hbond_distance_HA
_geom_hbond_distance_DA
_geom_hbond_angle_DHA
_geom_hbond_site_symmetry_A
O1 H1 O3 0.836(16) 1.799(16) 2.6223(17) 168(2) 10_556
OW HW1 O3 0.836(15) 1.912(15) 2.7313(19) 166(2) 18_656
OW HW2 O2 0.893(16) 2.123(18) 2.961(2) 156(3) 17_666
